data_1569431
loop_
_publ_author_name
'Nandi, Rhituparna'
'Niyogi, Sovan'
'Kundu, Sourav'
'Gavit, Vipin R.'
'Munda, Mintu'
'Murmu, Ranjit'
'Bisai, Alakesh'

_publ_section_title
;
 Total synthesis of atropisomeric indolosesquiterpenoids <i>via</i> N-N
 bond formation: dixiamycins A and B.
;
_journal_issue 30
_journal_name_full 'Chemical science'
_journal_page_first 8047
_journal_page_last 8053
_journal_paper_doi 10.1039/d2sc07119c
_journal_volume 14
_journal_year 2023
_chemical_absolute_configuration syn
_chemical_formula_moiety 'C24 H26 N2 O7, C2 H O2'
_chemical_formula_sum 'C26 H27 N2 O9'
_chemical_formula_weight 511.49
_chemical_name_systematic
'methyl (1S,2S,4aS)-1,4a-dimethyl-7-nitro-2-(nitrooxy)-6-phenyl-1,2,3,4,4a,9,10,10a-octahydrophenanthrene-1-carboxylate'
_space_group_crystal_system orthorhombic
_space_group_IT_number 19
_space_group_name_Hall 'P 2ac 2ab'
_space_group_name_H-M_alt 'P 21 21 21'
_atom_sites_solution_hydrogens geom
_atom_sites_solution_primary dual
_audit_block_doi 10.5517/ccdc.csd.cc2dgbgp
_audit_creation_date 2022-11-08
_audit_creation_method
;
Olex2 1.5
(compiled 2022.04.07 svn.rca3783a0 for OlexSys, GUI svn.r6498)
;
_audit_update_record
;
2022-11-08 deposited with the CCDC.	2023-06-19 downloaded from the CCDC.
;
_cell_angle_alpha 90
_cell_angle_beta 90
_cell_angle_gamma 90
_cell_formula_units_Z 4
_cell_length_a 6.08080(10)
_cell_length_b 13.2575(2)
_cell_length_c 31.0012(5)
_cell_measurement_reflns_used 7707
_cell_measurement_temperature 100(2)
_cell_measurement_theta_max 67.8630
_cell_measurement_theta_min 2.8510
_cell_volume 2499.20(7)
_computing_cell_refinement 'CrysAlisPro 1.171.40.84a (Rigaku OD, 2020)'
_computing_data_collection 'CrysAlisPro 1.171.40.84a (Rigaku OD, 2020)'
_computing_data_reduction 'CrysAlisPro 1.171.40.84a (Rigaku OD, 2020)'
_computing_molecular_graphics 'Olex2 1.5 (Dolomanov et al., 2009)'
_computing_publication_material 'Olex2 1.5 (Dolomanov et al., 2009)'
_computing_structure_refinement 'SHELXL 2018/3 (Sheldrick, 2015)'
_computing_structure_solution 'SHELXT 2014/4 (Sheldrick, 2014)'
_diffrn_ambient_temperature 100.15
_diffrn_measured_fraction_theta_full 0.997
_diffrn_measured_fraction_theta_max 0.992
_diffrn_measurement_device_type 'XtaLAB Synergy, Dualflex, HyPix3000'
_diffrn_measurement_method omega-scans
_diffrn_radiation_type CuK\a
_diffrn_radiation_wavelength 1.54184
_diffrn_reflns_av_R_equivalents 0.0298
_diffrn_reflns_av_unetI/netI 0.0276
_diffrn_reflns_Laue_measured_fraction_full 0.997
_diffrn_reflns_Laue_measured_fraction_max 0.992
_diffrn_reflns_limit_h_max 7
_diffrn_reflns_limit_h_min -5
_diffrn_reflns_limit_k_max 15
_diffrn_reflns_limit_k_min -15
_diffrn_reflns_limit_l_max 36
_diffrn_reflns_limit_l_min -37
_diffrn_reflns_number 14987
_diffrn_reflns_point_group_measured_fraction_full 0.938
_diffrn_reflns_point_group_measured_fraction_max 0.930
_diffrn_reflns_theta_full 67.684
_diffrn_reflns_theta_max 68.227
_diffrn_reflns_theta_min 3.626
_exptl_absorpt_coefficient_mu 0.870
_exptl_absorpt_correction_T_max 1.00000
_exptl_absorpt_correction_T_min 0.72409
_exptl_absorpt_correction_type empirical
_exptl_absorpt_process_details ABSPACK
_exptl_crystal_colour 'clear light colourless'
_exptl_crystal_colour_lustre clear
_exptl_crystal_colour_modifier light
_exptl_crystal_colour_primary colourless
_exptl_crystal_density_diffrn 1.359
_exptl_crystal_description block
_exptl_crystal_F_000 1076
_exptl_crystal_recrystallization_method 'Re-crystallisation from solvent: Hexane, Ethylacetate,Methanol'
_exptl_crystal_size_max 0.22
_exptl_crystal_size_mid 0.18
_exptl_crystal_size_min 0.12
_refine_diff_density_max 0.779
_refine_diff_density_min -0.345
_refine_diff_density_rms 0.057
_refine_ls_abs_structure_details
;
 Flack x determined using 1229 quotients [(I+)-(I-)]/[(I+)+(I-)]
 (Parsons, Flack and Wagner, Acta Cryst. B69 (2013) 249-259).
;
_refine_ls_abs_structure_Flack -0.33(18)
_refine_ls_extinction_coef 0.0014(5)
_refine_ls_extinction_expression Fc^*^=kFc[1+0.001xFc^2^\l^3^/sin(2\q)]^-1/4^
_refine_ls_extinction_method 'SHELXL-2018/3 (Sheldrick 2018)'
_refine_ls_goodness_of_fit_ref 1.042
_refine_ls_hydrogen_treatment constr
_refine_ls_matrix_type full
_refine_ls_number_parameters 309
_refine_ls_number_reflns 4258
_refine_ls_number_restraints 0
_refine_ls_restrained_S_all 1.042
_refine_ls_R_factor_all 0.0861
_refine_ls_R_factor_gt 0.0748
_refine_ls_shift/su_max 0.000
_refine_ls_shift/su_mean 0.000
_refine_ls_structure_factor_coef Fsqd
_refine_ls_weighting_details 'w=1/[\s^2^(Fo^2^)+(0.0999P)^2^+2.6206P] where P=(Fo^2^+2Fc^2^)/3'
_refine_ls_weighting_scheme calc
_refine_ls_wR_factor_gt 0.2050
_refine_ls_wR_factor_ref 0.2139
_reflns_Friedel_coverage 0.613
_reflns_Friedel_fraction_full 0.855
_reflns_Friedel_fraction_max 0.845
_reflns_number_gt 3637
_reflns_number_total 4258
_reflns_threshold_expression 'I > 2\s(I)'
_cod_data_source_file d2sc07119c2.cif
_cod_data_source_block rn202
_cod_depositor_comments
;
The following automatic conversions were performed:

data item '_exptl_absorpt_correction_type' value 'Empirical' was
changed to 'empirical' in accordance with the
/home/data/users/saulius/crontab/automatic-downloads/rss-feeds/RSC/lib/dictionaries/cif_core.dic
dictionary named 'cif_core.dic' version 2.4.2 last updated on
2011-04-26.

Automatic conversion script
Id: cif_fix_values 8170 2020-07-09 18:12:32Z antanas 

 Adding full bibliography for 1569431.cif.
;
_cod_database_code 1569431
_shelx_shelxl_version_number 2018/3
_shelx_space_group_comment
;
The symmetry employed for this shelxl refinement is uniquely defined
by the following loop, which should always be used as a source of
symmetry information in preference to the above space-group names.
They are only intended as comments.
;
_shelx_estimated_absorpt_t_max 0.903
_shelx_estimated_absorpt_t_min 0.832
_olex2_refinement_description
;
1. Uiso/Uaniso restraints and constraints
Uanis(C21) = Uanis(C22) = Uanis(C23) = Uanis(C20) = Uanis(C24) = Uanis(C19)
2.a Ternary CH refined with riding coordinates:
 C10(H10), C5(H5)
2.b Secondary CH2 refined with riding coordinates:
 C7(H7A,H7B), C11(H11A,H11B), C6(H6A,H6B), C12(H12A,H12B)
2.c Aromatic/amide H refined with riding coordinates:
 C18(H18), C15(H15), C22(H22), C20(H20), C24(H24), C21(H21), C23(H23)
2.d Idealised Me refined as rotating group:
 C4(H4A,H4B,H4C), C1(H1A,H1B,H1C), C9(H9A,H9B,H9C)
2.e Idealised tetrahedral OH refined as rotating group:
 O(H)
;
_olex2_submission_special_instructions 'No special instructions were received'

loop_
_space_group_symop_operation_xyz
'x, y, z'
'-x+1/2, -y, z+1/2'
'-x, y+1/2, -z+1/2'
'x+1/2, -y+1/2, -z'

loop_
_atom_site_label
_atom_site_type_symbol
_atom_site_fract_x
_atom_site_fract_y
_atom_site_fract_z
_atom_site_U_iso_or_equiv
_atom_site_adp_type
_atom_site_occupancy
_atom_site_site_symmetry_order
_atom_site_calc_flag
_atom_site_refinement_flags_posn
_atom_site_refinement_flags_adp
_atom_site_refinement_flags_occupancy
_atom_site_disorder_assembly
_atom_site_disorder_group
O1 O 0.2710(6) 0.1947(3) 0.65110(14) 0.0609(10) Uani 1 1 d . . . . .
O3 O 0.0425(7) 0.2182(3) 0.56135(13) 0.0619(11) Uani 1 1 d . . . . .
O7 O 0.3963(10) 0.9059(3) 0.72240(16) 0.0824(15) Uani 1 1 d . . . . .
O2 O -0.0669(8) 0.1674(3) 0.67497(16) 0.0756(13) Uani 1 1 d . . . . .
N2 N 0.4449(10) 0.8199(4) 0.73169(17) 0.0659(14) Uani 1 1 d . . . . .
N1 N 0.1941(12) 0.1728(4) 0.53389(18) 0.0735(16) Uani 1 1 d . . . . .
O5 O 0.3775(10) 0.2050(5) 0.53232(19) 0.0979(18) Uani 1 1 d . . . . .
O4 O 0.1131(12) 0.1036(4) 0.51436(18) 0.108(2) Uani 1 1 d . . . . .
C2 C 0.0580(9) 0.2164(4) 0.65375(18) 0.0511(13) Uani 1 1 d . . . . .
C3 C -0.0053(8) 0.3086(4) 0.62687(17) 0.0454(11) Uani 1 1 d . . . . .
C8 C 0.0686(9) 0.5056(4) 0.62722(18) 0.0470(12) Uani 1 1 d . . . . .
O6 O 0.5450(12) 0.7988(4) 0.76427(18) 0.104(2) Uani 1 1 d . . . . .
C10 C 0.0722(8) 0.4043(4) 0.65249(16) 0.0438(11) Uani 1 1 d . . . . .
H10 H 0.230666 0.391820 0.659291 0.053 Uiso 1 1 calc R U . . .
C14 C 0.1858(8) 0.5839(4) 0.65511(17) 0.0456(11) Uani 1 1 d . . . . .
C13 C 0.1752(10) 0.5806(4) 0.70010(18) 0.0519(13) Uani 1 1 d . . . . .
C5 C 0.1240(9) 0.3075(4) 0.58454(17) 0.0490(12) Uani 1 1 d . . . . .
H5 H 0.283205 0.297163 0.591317 0.059 Uiso 1 1 calc R U . . .
C17 C 0.3697(10) 0.7374(4) 0.70409(19) 0.0549(14) Uani 1 1 d . . . . .
C7 C 0.1870(10) 0.4909(4) 0.58378(17) 0.0535(13) Uani 1 1 d . . . . .
H7A H 0.169282 0.552844 0.566284 0.064 Uiso 1 1 calc R U . . .
H7B H 0.346106 0.481532 0.589242 0.064 Uiso 1 1 calc R U . . .
C18 C 0.2665(11) 0.6577(4) 0.72391(19) 0.0574(14) Uani 1 1 d . . . . .
H18 H 0.257918 0.655770 0.754492 0.069 Uiso 1 1 calc R U . . .
C15 C 0.2960(10) 0.6650(4) 0.63605(18) 0.0514(13) Uani 1 1 d . . . . .
H15 H 0.304662 0.666964 0.605462 0.062 Uiso 1 1 calc R U . . .
C16 C 0.3939(10) 0.7432(4) 0.65924(19) 0.0549(13) Uani 1 1 d . . . . .
C11 C -0.0414(11) 0.4147(5) 0.69631(19) 0.0592(15) Uani 1 1 d . . . . .
H11A H -0.196996 0.434028 0.691879 0.071 Uiso 1 1 calc R U . . .
H11B H -0.038863 0.348788 0.711345 0.071 Uiso 1 1 calc R U . . .
C6 C 0.1015(11) 0.4007(5) 0.55785(18) 0.0596(15) Uani 1 1 d . . . . .
H6A H -0.054747 0.411367 0.550139 0.072 Uiso 1 1 calc R U . . .
H6B H 0.187079 0.393457 0.530859 0.072 Uiso 1 1 calc R U . . .
C4 C -0.2545(9) 0.3030(5) 0.6193(2) 0.0660(16) Uani 1 1 d . . . . .
H4A H -0.292836 0.236359 0.607891 0.099 Uiso 1 1 calc R U . . .
H4B H -0.298166 0.355080 0.598614 0.099 Uiso 1 1 calc R U . . .
H4C H -0.331583 0.313944 0.646701 0.099 Uiso 1 1 calc R U . . .
O8 O 0.4146(18) -0.2772(15) 0.4935(4) 0.204(7) Uani 1 1 d . . . . .
C1 C 0.3494(12) 0.1085(5) 0.6754(2) 0.0729(18) Uani 1 1 d . . . . .
H1A H 0.289798 0.046440 0.662850 0.109 Uiso 1 1 calc R U . . .
H1B H 0.301128 0.114365 0.705465 0.109 Uiso 1 1 calc R U . . .
H1C H 0.510460 0.106466 0.674361 0.109 Uiso 1 1 calc R U . . .
C19 C 0.520(2) 0.8221(7) 0.6375(3) 0.1165(17) Uani 1 1 d . . . . .
C12 C 0.0720(14) 0.4939(5) 0.7244(2) 0.0706(18) Uani 1 1 d . . . . .
H12A H -0.037454 0.521618 0.744818 0.085 Uiso 1 1 calc R U . . .
H12B H 0.187747 0.460175 0.741554 0.085 Uiso 1 1 calc R U . . .
C9 C -0.1631(11) 0.5480(5) 0.6189(2) 0.0681(17) Uani 1 1 d . . . . .
H9A H -0.243176 0.502646 0.599542 0.102 Uiso 1 1 calc R U . . .
H9B H -0.151256 0.614848 0.605658 0.102 Uiso 1 1 calc R U . . .
H9C H -0.242400 0.553491 0.646360 0.102 Uiso 1 1 calc R U . . .
C22 C 0.769(2) 0.9672(7) 0.5979(3) 0.1165(17) Uani 1 1 d . . . . .
H22 H 0.857203 1.017705 0.584764 0.140 Uiso 1 1 calc R U . . .
C20 C 0.729(2) 0.8475(7) 0.6511(3) 0.1165(17) Uani 1 1 d . . . . .
H20 H 0.790818 0.812508 0.674962 0.140 Uiso 1 1 calc R U . . .
C24 C 0.436(2) 0.8710(7) 0.6012(3) 0.1165(17) Uani 1 1 d . . . . .
H24 H 0.293996 0.853490 0.590605 0.140 Uiso 1 1 calc R U . . .
O O 0.142(3) -0.1088(7) 0.4896(3) 0.198(6) Uani 1 1 d . . . . .
H H 0.182953 -0.081528 0.466470 0.298 Uiso 1 1 calc R U . . .
C21 C 0.850(2) 0.9212(7) 0.6314(3) 0.1165(17) Uani 1 1 d . . . . .
H21 H 0.991134 0.938672 0.642077 0.140 Uiso 1 1 calc R U . . .
C23 C 0.563(2) 0.9481(7) 0.5797(3) 0.1165(17) Uani 1 1 d . . . . .
H23 H 0.510448 0.983210 0.555026 0.140 Uiso 1 1 calc R U . . .
C25 C 0.483(2) -0.2060(10) 0.4813(5) 0.126(5) Uani 1 1 d . . . . .
C26 C 0.657(6) -0.260(2) 0.5157(10) 0.311(16) Uani 1 1 d . . . . .

loop_
_atom_site_aniso_label
_atom_site_aniso_U_11
_atom_site_aniso_U_22
_atom_site_aniso_U_33
_atom_site_aniso_U_23
_atom_site_aniso_U_13
_atom_site_aniso_U_12
O1 0.051(2) 0.056(2) 0.075(3) 0.015(2) 0.0026(19) -0.0002(19)
O3 0.068(3) 0.057(2) 0.061(2) -0.0156(19) 0.001(2) -0.011(2)
O7 0.122(4) 0.045(2) 0.081(3) -0.007(2) 0.006(3) 0.004(3)
O2 0.073(3) 0.062(3) 0.091(3) 0.016(2) 0.021(3) -0.014(2)
N2 0.083(4) 0.051(3) 0.064(3) -0.004(2) -0.003(3) -0.006(3)
N1 0.096(4) 0.061(3) 0.063(3) -0.013(3) 0.019(3) -0.007(3)
O5 0.095(4) 0.101(4) 0.098(4) -0.036(3) 0.035(3) -0.018(3)
O4 0.152(6) 0.080(3) 0.094(4) -0.043(3) 0.020(4) -0.022(4)
C2 0.056(3) 0.043(3) 0.054(3) -0.009(2) 0.006(3) -0.011(2)
C3 0.035(2) 0.043(3) 0.058(3) -0.005(2) 0.006(2) -0.006(2)
C8 0.044(3) 0.043(3) 0.054(3) 0.001(2) -0.002(2) -0.002(2)
O6 0.149(6) 0.072(3) 0.091(4) -0.001(3) -0.053(4) -0.015(4)
C10 0.037(2) 0.043(2) 0.051(3) -0.002(2) 0.006(2) -0.002(2)
C14 0.041(3) 0.042(3) 0.054(3) -0.004(2) 0.001(2) -0.001(2)
C13 0.056(3) 0.045(3) 0.055(3) -0.005(2) 0.005(3) 0.001(2)
C5 0.051(3) 0.046(3) 0.049(3) -0.007(2) 0.000(2) -0.010(2)
C17 0.058(3) 0.047(3) 0.060(3) -0.008(3) -0.009(3) 0.000(3)
C7 0.062(3) 0.049(3) 0.049(3) 0.004(2) -0.005(3) -0.009(3)
C18 0.074(4) 0.045(3) 0.054(3) -0.001(2) -0.001(3) -0.002(3)
C15 0.058(3) 0.045(3) 0.051(3) 0.002(2) 0.004(2) -0.007(3)
C16 0.054(3) 0.048(3) 0.062(3) -0.008(3) 0.004(3) -0.003(3)
C11 0.060(4) 0.053(3) 0.065(3) -0.002(3) 0.017(3) -0.009(3)
C6 0.069(4) 0.062(3) 0.048(3) -0.001(3) -0.007(3) -0.007(3)
C4 0.044(3) 0.066(4) 0.087(4) -0.006(3) -0.004(3) -0.011(3)
O8 0.097(6) 0.33(2) 0.187(11) -0.122(12) -0.033(7) 0.052(10)
C1 0.078(4) 0.054(3) 0.086(4) 0.013(3) -0.017(4) -0.002(3)
C19 0.152(4) 0.082(2) 0.116(3) -0.025(2) 0.053(3) -0.048(3)
C12 0.100(5) 0.054(3) 0.058(3) -0.007(3) 0.014(4) -0.013(4)
C9 0.054(3) 0.054(3) 0.096(5) 0.004(3) -0.012(3) 0.009(3)
C22 0.152(4) 0.082(2) 0.116(3) -0.025(2) 0.053(3) -0.048(3)
C20 0.152(4) 0.082(2) 0.116(3) -0.025(2) 0.053(3) -0.048(3)
C24 0.152(4) 0.082(2) 0.116(3) -0.025(2) 0.053(3) -0.048(3)
O 0.376(18) 0.108(6) 0.112(5) 0.017(4) -0.012(9) -0.040(9)
C21 0.152(4) 0.082(2) 0.116(3) -0.025(2) 0.053(3) -0.048(3)
C23 0.152(4) 0.082(2) 0.116(3) -0.025(2) 0.053(3) -0.048(3)
C25 0.112(9) 0.123(9) 0.142(10) 0.082(8) -0.018(7) -0.012(7)
C26 0.39(4) 0.26(3) 0.29(3) 0.08(2) 0.02(3) 0.15(3)

loop_
_atom_type_symbol
_atom_type_description
_atom_type_scat_dispersion_real
_atom_type_scat_dispersion_imag
_atom_type_scat_source
C C 0.0181 0.0091 'International Tables Vol C Tables 4.2.6.8 and 6.1.1.4'
H H 0.0000 0.0000 'International Tables Vol C Tables 4.2.6.8 and 6.1.1.4'
N N 0.0311 0.0180 'International Tables Vol C Tables 4.2.6.8 and 6.1.1.4'
O O 0.0492 0.0322 'International Tables Vol C Tables 4.2.6.8 and 6.1.1.4'

loop_
_geom_angle_atom_site_label_1
_geom_angle_atom_site_label_2
_geom_angle_atom_site_label_3
_geom_angle
_geom_angle_site_symmetry_1
_geom_angle_site_symmetry_3
_geom_angle_publ_flag
C2 O1 C1 117.3(5) . . ?
N1 O3 C5 115.1(5) . . ?
O7 N2 C17 119.2(5) . . ?
O6 N2 O7 122.5(6) . . ?
O6 N2 C17 118.2(5) . . ?
O5 N1 O3 119.2(5) . . ?
O5 N1 O4 129.3(7) . . ?
O4 N1 O3 111.5(6) . . ?
O1 C2 C3 112.6(5) . . ?
O2 C2 O1 122.4(6) . . ?
O2 C2 C3 125.0(5) . . ?
C2 C3 C10 107.2(4) . . ?
C2 C3 C5 109.3(4) . . ?
C2 C3 C4 107.0(5) . . ?
C5 C3 C10 106.7(4) . . ?
C5 C3 C4 112.1(5) . . ?
C4 C3 C10 114.4(5) . . ?
C14 C8 C10 107.2(4) . . ?
C14 C8 C7 111.3(4) . . ?
C14 C8 C9 105.9(5) . . ?
C7 C8 C10 109.0(4) . . ?
C9 C8 C10 114.4(5) . . ?
C9 C8 C7 109.2(5) . . ?
C3 C10 H10 105.2 . . ?
C8 C10 C3 116.0(4) . . ?
C8 C10 H10 105.2 . . ?
C11 C10 C3 112.7(4) . . ?
C11 C10 C8 111.3(4) . . ?
C11 C10 H10 105.2 . . ?
C13 C14 C8 121.5(5) . . ?
C13 C14 C15 118.0(5) . . ?
C15 C14 C8 120.5(5) . . ?
C14 C13 C12 122.7(5) . . ?
C18 C13 C14 119.5(5) . . ?
C18 C13 C12 117.7(5) . . ?
O3 C5 C3 104.7(4) . . ?
O3 C5 H5 108.6 . . ?
O3 C5 C6 111.3(4) . . ?
C3 C5 H5 108.6 . . ?
C6 C5 C3 114.9(5) . . ?
C6 C5 H5 108.6 . . ?
C18 C17 N2 117.2(5) . . ?
C18 C17 C16 122.3(5) . . ?
C16 C17 N2 120.5(5) . . ?
C8 C7 H7A 108.9 . . ?
C8 C7 H7B 108.9 . . ?
H7A C7 H7B 107.7 . . ?
C6 C7 C8 113.5(5) . . ?
C6 C7 H7A 108.9 . . ?
C6 C7 H7B 108.9 . . ?
C13 C18 H18 119.5 . . ?
C17 C18 C13 121.0(5) . . ?
C17 C18 H18 119.5 . . ?
C14 C15 H15 118.0 . . ?
C16 C15 C14 123.9(5) . . ?
C16 C15 H15 118.0 . . ?
C17 C16 C19 123.5(6) . . ?
C15 C16 C17 115.2(5) . . ?
C15 C16 C19 121.2(6) . . ?
C10 C11 H11A 109.4 . . ?
C10 C11 H11B 109.4 . . ?
H11A C11 H11B 108.0 . . ?
C12 C11 C10 111.3(5) . . ?
C12 C11 H11A 109.4 . . ?
C12 C11 H11B 109.4 . . ?
C5 C6 C7 108.9(4) . . ?
C5 C6 H6A 109.9 . . ?
C5 C6 H6B 109.9 . . ?
C7 C6 H6A 109.9 . . ?
C7 C6 H6B 109.9 . . ?
H6A C6 H6B 108.3 . . ?
C3 C4 H4A 109.5 . . ?
C3 C4 H4B 109.5 . . ?
C3 C4 H4C 109.5 . . ?
H4A C4 H4B 109.5 . . ?
H4A C4 H4C 109.5 . . ?
H4B C4 H4C 109.5 . . ?
C25 O8 C26 92.8(17) . 4_446 ?
C25 O8 C26 71.3(14) . . ?
C26 O8 C26 150.9(10) . 4_446 ?
O1 C1 H1A 109.5 . . ?
O1 C1 H1B 109.5 . . ?
O1 C1 H1C 109.5 . . ?
H1A C1 H1B 109.5 . . ?
H1A C1 H1C 109.5 . . ?
H1B C1 H1C 109.5 . . ?
C20 C19 C16 120.9(11) . . ?
C20 C19 C24 118.1(9) . . ?
C24 C19 C16 120.9(10) . . ?
C13 C12 C11 115.3(5) . . ?
C13 C12 H12A 108.4 . . ?
C13 C12 H12B 108.4 . . ?
C11 C12 H12A 108.4 . . ?
C11 C12 H12B 108.4 . . ?
H12A C12 H12B 107.5 . . ?
C8 C9 H9A 109.5 . . ?
C8 C9 H9B 109.5 . . ?
C8 C9 H9C 109.5 . . ?
H9A C9 H9B 109.5 . . ?
H9A C9 H9C 109.5 . . ?
H9B C9 H9C 109.5 . . ?
C21 C22 H22 117.4 . . ?
C21 C22 C23 125.2(10) . . ?
C23 C22 H22 117.4 . . ?
C19 C20 H20 119.0 . . ?
C21 C20 C19 122.1(13) . . ?
C21 C20 H20 119.0 . . ?
C19 C24 H24 119.9 . . ?
C19 C24 C23 120.3(11) . . ?
C23 C24 H24 119.9 . . ?
C26 O H 109.5 4_446 . ?
C22 C21 C20 119.3(13) . . ?
C22 C21 H21 120.3 . . ?
C20 C21 H21 120.3 . . ?
C22 C23 C24 114.9(11) . . ?
C22 C23 H23 122.5 . . ?
C24 C23 H23 122.5 . . ?
O8 C25 C26 69.8(15) . . ?
O8 C25 C26 54.7(13) . 4_446 ?
C26 C25 C26 119.6(10) . 4_446 ?
O8 C26 O8 144.5(18) . 4_546 ?
O8 C26 O 77(2) . 4_546 ?
O8 C26 O 108.9(18) 4_546 4_546 ?
O8 C26 C25 38.9(10) . . ?
O8 C26 C25 32.6(10) 4_546 4_546 ?
O8 C26 C25 149(2) . 4_546 ?
O C26 C25 80.3(13) 4_546 4_546 ?
C25 C26 O8 111.3(18) . 4_546 ?
C25 C26 O 109(2) . 4_546 ?
C25 C26 C25 138.1(19) . 4_546 ?

loop_
_geom_bond_atom_site_label_1
_geom_bond_atom_site_label_2
_geom_bond_distance
_geom_bond_site_symmetry_2
_geom_bond_publ_flag
O1 C2 1.329(7) . ?
O1 C1 1.450(7) . ?
O3 N1 1.392(7) . ?
O3 C5 1.471(6) . ?
O7 N2 1.212(7) . ?
O2 C2 1.196(7) . ?
N2 O6 1.212(7) . ?
N2 C17 1.462(7) . ?
N1 O5 1.195(8) . ?
N1 O4 1.204(8) . ?
C2 C3 1.529(8) . ?
C3 C10 1.570(7) . ?
C3 C5 1.530(7) . ?
C3 C4 1.535(7) . ?
C8 C10 1.555(7) . ?
C8 C14 1.528(7) . ?
C8 C7 1.539(8) . ?
C8 C9 1.538(8) . ?
C10 H10 1.0000 . ?
C10 C11 1.530(7) . ?
C14 C13 1.397(8) . ?
C14 C15 1.397(7) . ?
C13 C18 1.378(8) . ?
C13 C12 1.510(8) . ?
C5 H5 1.0000 . ?
C5 C6 1.493(8) . ?
C17 C18 1.374(9) . ?
C17 C16 1.400(8) . ?
C7 H7A 0.9900 . ?
C7 H7B 0.9900 . ?
C7 C6 1.532(8) . ?
C18 H18 0.9500 . ?
C15 H15 0.9500 . ?
C15 C16 1.395(8) . ?
C16 C19 1.461(10) . ?
C11 H11A 0.9900 . ?
C11 H11B 0.9900 . ?
C11 C12 1.528(9) . ?
C6 H6A 0.9900 . ?
C6 H6B 0.9900 . ?
C4 H4A 0.9800 . ?
C4 H4B 0.9800 . ?
C4 H4C 0.9800 . ?
O8 C25 1.10(2) . ?
O8 C26 1.67(4) 4_446 ?
O8 C26 1.64(4) . ?
C1 H1A 0.9800 . ?
C1 H1B 0.9800 . ?
C1 H1C 0.9800 . ?
C19 C20 1.383(16) . ?
C19 C24 1.394(16) . ?
C12 H12A 0.9900 . ?
C12 H12B 0.9900 . ?
C9 H9A 0.9800 . ?
C9 H9B 0.9800 . ?
C9 H9C 0.9800 . ?
C22 H22 0.9500 . ?
C22 C21 1.300(16) . ?
C22 C23 1.398(17) . ?
C20 H20 0.9500 . ?
C20 C21 1.367(12) . ?
C24 H24 0.9500 . ?
C24 C23 1.446(12) . ?
O H 0.8400 . ?
O C26 1.75(4) 4_446 ?
C21 H21 0.9500 . ?
C23 H23 0.9500 . ?
C25 C26 1.66(3) . ?
C25 C26 2.04(4) 4_446 ?

loop_
_geom_torsion_atom_site_label_1
_geom_torsion_atom_site_label_2
_geom_torsion_atom_site_label_3
_geom_torsion_atom_site_label_4
_geom_torsion
_geom_torsion_site_symmetry_1
_geom_torsion_site_symmetry_2
_geom_torsion_site_symmetry_3
_geom_torsion_site_symmetry_4
_geom_torsion_publ_flag
O1 C2 C3 C10 -76.9(5) . . . . ?
O1 C2 C3 C5 38.4(6) . . . . ?
O1 C2 C3 C4 160.0(5) . . . . ?
O3 C5 C6 C7 179.5(5) . . . . ?
O7 N2 C17 C18 -129.6(7) . . . . ?
O7 N2 C17 C16 47.4(9) . . . . ?
O2 C2 C3 C10 103.4(6) . . . . ?
O2 C2 C3 C5 -141.3(6) . . . . ?
O2 C2 C3 C4 -19.7(8) . . . . ?
N2 C17 C18 C13 174.9(6) . . . . ?
N2 C17 C16 C15 -173.7(5) . . . . ?
N2 C17 C16 C19 8.8(11) . . . . ?
N1 O3 C5 C3 -150.4(5) . . . . ?
N1 O3 C5 C6 84.9(6) . . . . ?
C2 C3 C10 C8 167.9(4) . . . . ?
C2 C3 C10 C11 -62.1(5) . . . . ?
C2 C3 C5 O3 65.7(5) . . . . ?
C2 C3 C5 C6 -171.9(5) . . . . ?
C3 C10 C11 C12 167.5(5) . . . . ?
C3 C5 C6 C7 60.8(7) . . . . ?
C8 C10 C11 C12 -60.1(7) . . . . ?
C8 C14 C13 C18 -174.2(5) . . . . ?
C8 C14 C13 C12 7.4(9) . . . . ?
C8 C14 C15 C16 175.5(5) . . . . ?
C8 C7 C6 C5 -57.5(7) . . . . ?
O6 N2 C17 C18 46.9(9) . . . . ?
O6 N2 C17 C16 -136.1(7) . . . . ?
C10 C3 C5 O3 -178.8(4) . . . . ?
C10 C3 C5 C6 -56.3(6) . . . . ?
C10 C8 C14 C13 -32.9(7) . . . . ?
C10 C8 C14 C15 151.1(5) . . . . ?
C10 C8 C7 C6 51.9(6) . . . . ?
C10 C11 C12 C13 31.7(8) . . . . ?
C14 C8 C10 C3 -170.5(4) . . . . ?
C14 C8 C10 C11 58.9(6) . . . . ?
C14 C8 C7 C6 169.9(5) . . . . ?
C14 C13 C18 C17 -0.7(9) . . . . ?
C14 C13 C12 C11 -5.9(10) . . . . ?
C14 C15 C16 C17 -1.8(9) . . . . ?
C14 C15 C16 C19 175.8(8) . . . . ?
C13 C14 C15 C16 -0.7(9) . . . . ?
C5 O3 N1 O5 3.3(9) . . . . ?
C5 O3 N1 O4 -176.4(5) . . . . ?
C5 C3 C10 C8 50.9(6) . . . . ?
C5 C3 C10 C11 -179.1(5) . . . . ?
C17 C16 C19 C20 48.1(12) . . . . ?
C17 C16 C19 C24 -134.7(8) . . . . ?
C7 C8 C10 C3 -49.9(6) . . . . ?
C7 C8 C10 C11 179.4(5) . . . . ?
C7 C8 C14 C13 -151.9(5) . . . . ?
C7 C8 C14 C15 32.0(7) . . . . ?
C18 C13 C12 C11 175.6(6) . . . . ?
C18 C17 C16 C15 3.2(9) . . . . ?
C18 C17 C16 C19 -174.3(8) . . . . ?
C15 C14 C13 C18 2.0(9) . . . . ?
C15 C14 C13 C12 -176.5(6) . . . . ?
C15 C16 C19 C20 -129.3(8) . . . . ?
C15 C16 C19 C24 47.9(12) . . . . ?
C16 C17 C18 C13 -2.1(10) . . . . ?
C16 C19 C20 C21 -179.8(8) . . . . ?
C16 C19 C24 C23 -179.2(8) . . . . ?
C4 C3 C10 C8 -73.7(6) . . . . ?
C4 C3 C10 C11 56.4(7) . . . . ?
C4 C3 C5 O3 -52.9(6) . . . . ?
C4 C3 C5 C6 69.6(6) . . . . ?
O8 C25 C26 O8 155(2) . . . 4_546 ?
O8 C25 C26 O 34.9(19) . . . 4_546 ?
O8 C25 C26 C25 132(4) . . . 4_546 ?
C1 O1 C2 O2 -0.4(8) . . . . ?
C1 O1 C2 C3 179.9(5) . . . . ?
C19 C20 C21 C22 -2.2(14) . . . . ?
C19 C24 C23 C22 0.4(13) . . . . ?
C12 C13 C18 C17 177.9(6) . . . . ?
C9 C8 C10 C3 72.6(6) . . . . ?
C9 C8 C10 C11 -58.1(6) . . . . ?
C9 C8 C14 C13 89.5(6) . . . . ?
C9 C8 C14 C15 -86.5(6) . . . . ?
C9 C8 C7 C6 -73.6(6) . . . . ?
C20 C19 C24 C23 -2.0(14) . . . . ?
C24 C19 C20 C21 2.9(14) . . . . ?
C21 C22 C23 C24 0.4(14) . . . . ?
C23 C22 C21 C20 0.5(15) . . . . ?
C25 O8 C26 O8 -42(3) . . . 4_546 ?
C25 O8 C26 O -146.4(17) . . . 4_546 ?
C25 O8 C26 C25 -103(4) . . . 4_546 ?
C26 O8 C25 C26 155.1(9) 4_446 . . . ?
C26 O8 C25 C26 -155.1(9) . . . 4_446 ?
C26 O8 C26 O8 -102(4) 4_446 . . 4_546 ?
C26 O8 C26 O 154(3) 4_446 . . 4_546 ?
C26 O8 C26 C25 -60(3) 4_446 . . . ?
C26 O8 C26 C25 -163(3) 4_446 . . 4_546 ?
C26 C25 C26 O8 23.3(8) 4_446 . . . ?
C26 C25 C26 O8 179(2) 4_446 . . 4_546 ?
C26 C25 C26 O 58(2) 4_446 . . 4_546 ?
C26 C25 C26 C25 155(4) 4_446 . . 4_546 ?
